data_7216081
loop_
_publ_author_name
'Yucesan, Gundog'
'Yu, Min Hui'
'O'Connor, Charles J.'
'Zubieta, Jon'

_publ_section_title
;
 Structural consequences of the steric effects of the organoimine ligand
 in the oxovanadium--organophosphonate/copper--mephenterpy family of
 hybrid oxides (mephenterpy =
 4&#x2032;-(4-methyphenyl)-2,2&#x2032;&#x2236;6&#x2032;,2&#x2033;-terpyridine)
;
_journal_issue 117
_journal_name_full CrystEngComm
_journal_page_first 711
_journal_paper_doi 10.1039/b511147a
_journal_volume 7
_journal_year 2005
_chemical_formula_sum 'C24 H22 Cu N3 O8 P2 V'
_chemical_formula_weight 656.87
_chemical_name_common ((Cu(mephenterpy))VO2(HO3PCH2CH2PO3))
_chemical_name_systematic
;
[{Cu(mephenterpy)}VO2(HO3PCH2CH2PO3)]
;
_space_group_IT_number 2
_symmetry_cell_setting triclinic
_symmetry_space_group_name_Hall '-P 1'
_symmetry_space_group_name_H-M 'P -1'
_atom_sites_solution_hydrogens geom
_atom_sites_solution_primary direct
_atom_sites_solution_secondary difmap
_audit_creation_method SHELXL-97
_cell_angle_alpha 79.104(2)
_cell_angle_beta 83.541(2)
_cell_angle_gamma 86.798(2)
_cell_formula_units_Z 2
_cell_length_a 9.2777(11)
_cell_length_b 9.9706(12)
_cell_length_c 13.3237(16)
_cell_measurement_reflns_used 5781
_cell_measurement_temperature 97(2)
_cell_measurement_theta_max 28
_cell_measurement_theta_min 1.56
_cell_volume 1201.8(2)
_computing_cell_refinement 'Bruker SMART'
_computing_data_collection 'Bruker SMART'
_computing_data_reduction 'Bruker SAINT'
_computing_molecular_graphics 'Bruker SHELXTL and CrystalMaker 6.x'
_computing_publication_material 'Bruker SHELXTL'
_computing_structure_refinement 'SHELXL-97 (Sheldrick, 1997)'
_computing_structure_solution 'SHELXS-97 (Sheldrick, 1990)'
_diffrn_ambient_temperature 97(2)
_diffrn_detector_area_resol_mean '512 x 512'
_diffrn_measured_fraction_theta_full 0.994
_diffrn_measured_fraction_theta_max 0.994
_diffrn_measurement_device_type 'CCD area detector'
_diffrn_measurement_method 'Phi and omega scans'
_diffrn_radiation_monochromator graphite
_diffrn_radiation_source 'fine-focus sealed tube'
_diffrn_radiation_type MoK\a
_diffrn_radiation_wavelength 0.71073
_diffrn_reflns_av_R_equivalents 0.0342
_diffrn_reflns_av_sigmaI/netI 0.0417
_diffrn_reflns_limit_h_max 12
_diffrn_reflns_limit_h_min -12
_diffrn_reflns_limit_k_max 13
_diffrn_reflns_limit_k_min -13
_diffrn_reflns_limit_l_max 17
_diffrn_reflns_limit_l_min -17
_diffrn_reflns_number 12468
_diffrn_reflns_theta_full 28.00
_diffrn_reflns_theta_max 28.00
_diffrn_reflns_theta_min 1.56
_diffrn_standards_decay_% 0.001
_exptl_absorpt_coefficient_mu 1.466
_exptl_absorpt_correction_T_max 0.8719
_exptl_absorpt_correction_T_min 0.5857
_exptl_absorpt_correction_type multi-scan
_exptl_absorpt_process_details 'SADABS SHELX-97 (shledrick, 1997)'
_exptl_crystal_colour Green
_exptl_crystal_density_diffrn 1.815
_exptl_crystal_density_method 'not measured'
_exptl_crystal_description Block
_exptl_crystal_F_000 666
_exptl_crystal_size_max 0.25
_exptl_crystal_size_mid 0.20
_exptl_crystal_size_min 0.19
_refine_diff_density_max 1.025
_refine_diff_density_min -1.782
_refine_diff_density_rms 0.175
_refine_ls_extinction_method none
_refine_ls_goodness_of_fit_ref 1.074
_refine_ls_hydrogen_treatment refall
_refine_ls_matrix_type full
_refine_ls_number_parameters 354
_refine_ls_number_reflns 5781
_refine_ls_number_restraints 0
_refine_ls_restrained_S_all 1.074
_refine_ls_R_factor_all 0.0782
_refine_ls_R_factor_gt 0.0649
_refine_ls_shift/su_max 0.001
_refine_ls_shift/su_mean 0.000
_refine_ls_structure_factor_coef Fsqd
_refine_ls_weighting_details 'calc w=1/[\s^2^(Fo^2^)+(0.0968P)^2^+6.6491P] where P=(Fo^2^+2Fc^2^)/3'
_refine_ls_weighting_scheme calc
_refine_ls_wR_factor_gt 0.1793
_refine_ls_wR_factor_ref 0.1872
_reflns_number_gt 4783
_reflns_number_total 5781
_reflns_threshold_expression >2sigma(I)
_cod_data_source_file b511147a.txt
_cod_data_source_block p-1_Compound_1
_cod_depositor_comments
;
The following automatic conversions were performed:

'_symmetry_cell_setting' value 'Triclinic' changed to 'triclinic'
according to
/usr/data/users/saulius/automatic-downloads/retrospective/RSC/lib/dictionaries/cif_core.dic
dictionary named 'cif_core.dic' version 2.4.2 from 2011-04-26.

Automatic conversion script
Id: cif_fix_values 2281 2013-09-26 08:29:07Z andrius 
;
_cod_original_sg_symbol_H-M P-1
_cod_database_code 7216081

loop_
_symmetry_equiv_pos_as_xyz
'x, y, z'
'-x, -y, -z'

loop_
_atom_site_label
_atom_site_type_symbol
_atom_site_fract_x
_atom_site_fract_y
_atom_site_fract_z
_atom_site_U_iso_or_equiv
_atom_site_adp_type
_atom_site_occupancy
_atom_site_symmetry_multiplicity
_atom_site_calc_flag
_atom_site_refinement_flags
Cu1 Cu 0.74799(6) 0.32492(6) 0.22430(4) 0.00794(16) Uani 1 1 d .
V1 V 0.25959(10) 0.67692(10) 0.28384(8) 0.0228(2) Uani 1 1 d .
P1 P 0.99564(12) 0.46857(12) 0.34076(9) 0.0089(2) Uani 1 1 d .
P2 P 0.45532(12) 0.40878(12) 0.36734(9) 0.0090(2) Uani 1 1 d .
O1 O 1.0928(4) 0.5886(4) 0.2896(3) 0.0157(7) Uani 1 1 d .
O2 O 1.0873(4) 0.3333(3) 0.3479(3) 0.0129(7) Uani 1 1 d .
H100 H 1.1727 0.3475 0.3575 0.019 Uiso 1 1 calc R
O3 O 0.8681(4) 0.4650(4) 0.2821(3) 0.0138(7) Uani 1 1 d .
O4 O 0.5626(3) 0.3336(3) 0.3019(3) 0.0117(6) Uani 1 1 d .
O5 O 0.3263(3) 0.3259(4) 0.4168(3) 0.0137(7) Uani 1 1 d .
O6 O 0.4037(4) 0.5447(4) 0.2986(3) 0.0154(7) Uani 1 1 d .
O7 O 0.2489(5) 0.7606(4) 0.3775(3) 0.0301(9) Uani 1 1 d .
O8 O 0.2793(4) 0.7869(4) 0.1735(3) 0.0226(8) Uani 1 1 d .
N1 N 0.7076(4) 0.4608(4) 0.0956(3) 0.0093(7) Uani 1 1 d .
N2 N 0.8924(4) 0.2630(4) 0.1241(3) 0.0091(7) Uani 1 1 d .
N3 N 0.8205(4) 0.1489(4) 0.3099(3) 0.0104(7) Uani 1 1 d .
C1 C 0.6086(5) 0.5639(5) 0.0903(4) 0.0120(9) Uani 1 1 d .
H1 H 0.5471 0.5749 0.1503 0.014 Uiso 1 1 calc R
C2 C 0.5933(5) 0.6554(5) -0.0010(4) 0.0153(10) Uani 1 1 d .
H2 H 0.5230 0.7286 -0.0029 0.018 Uiso 1 1 calc R
C3 C 0.6815(5) 0.6387(5) -0.0884(4) 0.0145(9) Uani 1 1 d .
H3 H 0.6707 0.6986 -0.1519 0.017 Uiso 1 1 calc R
C4 C 0.7866(5) 0.5330(5) -0.0828(4) 0.0134(9) Uani 1 1 d .
H4 H 0.8503 0.5211 -0.1417 0.016 Uiso 1 1 calc R
C5 C 0.7962(5) 0.4460(5) 0.0098(3) 0.0090(8) Uani 1 1 d .
C6 C 0.9023(5) 0.3294(5) 0.0263(3) 0.0093(8) Uani 1 1 d .
C7 C 1.0037(5) 0.2852(5) -0.0471(3) 0.0104(8) Uani 1 1 d .
H7 H 1.0095 0.3314 -0.1166 0.012 Uiso 1 1 calc R
C8 C 1.0968(5) 0.1727(5) -0.0182(4) 0.0105(9) Uani 1 1 d .
C9 C 1.2093(5) 0.1278(5) -0.0943(4) 0.0110(9) Uani 1 1 d .
C10 C 1.2389(6) 0.2074(5) -0.1915(4) 0.0164(10) Uani 1 1 d .
H10 H 1.1860 0.2913 -0.2094 0.020 Uiso 1 1 calc R
C11 C 1.3452(6) 0.1656(5) -0.2630(4) 0.0177(10) Uani 1 1 d .
H11 H 1.3631 0.2217 -0.3289 0.021 Uiso 1 1 calc R
C12 C 1.4250(5) 0.0448(5) -0.2403(4) 0.0172(10) Uani 1 1 d .
C13 C 1.5411(6) -0.0015(6) -0.3165(5) 0.0237(12) Uani 1 1 d .
H13A H 1.6370 0.0139 -0.2974 0.036 Uiso 1 1 calc R
H13B H 1.5296 0.0507 -0.3854 0.036 Uiso 1 1 calc R
H13C H 1.5320 -0.0990 -0.3161 0.036 Uiso 1 1 calc R
C14 C 1.3939(6) -0.0349(6) -0.1442(4) 0.0250(12) Uani 1 1 d .
H14 H 1.4460 -0.1195 -0.1273 0.030 Uiso 1 1 calc R
C15 C 1.2889(6) 0.0046(5) -0.0714(4) 0.0204(11) Uani 1 1 d .
H15 H 1.2712 -0.0523 -0.0059 0.024 Uiso 1 1 calc R
C16 C 1.0802(5) 0.1040(5) 0.0846(4) 0.0111(9) Uani 1 1 d .
H16 H 1.1409 0.0265 0.1066 0.013 Uiso 1 1 calc R
C17 C 0.9750(5) 0.1500(5) 0.1533(4) 0.0107(9) Uani 1 1 d .
C18 C 0.9333(5) 0.0850(5) 0.2620(4) 0.0110(9) Uani 1 1 d .
C19 C 0.9973(5) -0.0337(5) 0.3098(4) 0.0139(9) Uani 1 1 d .
H19 H 1.0782 -0.0756 0.2759 0.017 Uiso 1 1 calc R
C20 C 0.9418(6) -0.0917(5) 0.4088(4) 0.0163(10) Uani 1 1 d .
H20 H 0.9830 -0.1750 0.4428 0.020 Uiso 1 1 calc R
C21 C 0.8265(6) -0.0274(5) 0.4571(4) 0.0169(10) Uani 1 1 d .
H21 H 0.7866 -0.0655 0.5247 0.020 Uiso 1 1 calc R
C22 C 0.7699(5) 0.0945(5) 0.4049(4) 0.0135(9) Uani 1 1 d .
H22 H 0.6921 0.1406 0.4387 0.016 Uiso 1 1 calc R
C23 C 0.5483(5) 0.4598(5) 0.4644(4) 0.0126(9) Uani 1 1 d .
H23A H 0.5894 0.3770 0.5066 0.015 Uiso 1 1 calc R
H23B H 0.6303 0.5168 0.4304 0.015 Uiso 1 1 calc R
C24 C 0.9373(5) 0.4947(5) 0.4682(3) 0.0096(8) Uani 1 1 d .
H24A H 0.8760 0.5797 0.4643 0.012 Uiso 1 1 calc R
H24B H 0.8765 0.4180 0.5040 0.012 Uiso 1 1 calc R

loop_
_atom_site_aniso_label
_atom_site_aniso_U_11
_atom_site_aniso_U_22
_atom_site_aniso_U_33
_atom_site_aniso_U_23
_atom_site_aniso_U_13
_atom_site_aniso_U_12
Cu1 0.0080(3) 0.0087(3) 0.0065(3) -0.00105(19) -0.00110(18) 0.00407(19)
V1 0.0217(5) 0.0219(5) 0.0245(5) -0.0033(4) -0.0037(4) 0.0017(4)
P1 0.0096(5) 0.0103(5) 0.0076(5) -0.0029(4) -0.0039(4) 0.0025(4)
P2 0.0065(5) 0.0110(5) 0.0101(5) -0.0035(4) -0.0023(4) 0.0030(4)
O1 0.0227(18) 0.0128(17) 0.0115(16) -0.0018(13) -0.0002(13) -0.0049(14)
O2 0.0100(15) 0.0123(16) 0.0185(17) -0.0064(13) -0.0067(13) 0.0054(12)
O3 0.0141(16) 0.0149(17) 0.0148(16) -0.0064(13) -0.0091(13) 0.0051(13)
O4 0.0098(15) 0.0125(16) 0.0131(16) -0.0051(13) -0.0004(12) 0.0040(12)
O5 0.0074(15) 0.0158(17) 0.0173(17) -0.0023(13) -0.0013(12) 0.0005(13)
O6 0.0160(17) 0.0121(16) 0.0181(17) -0.0012(13) -0.0085(13) 0.0066(13)
O7 0.032(2) 0.026(2) 0.034(2) -0.0084(18) -0.0094(18) 0.0045(18)
O8 0.023(2) 0.0192(19) 0.024(2) -0.0009(15) 0.0003(16) -0.0035(15)
N1 0.0118(18) 0.0096(18) 0.0071(17) -0.0033(14) -0.0019(14) 0.0017(14)
N2 0.0090(17) 0.0109(18) 0.0073(17) -0.0029(14) -0.0009(13) 0.0041(14)
N3 0.0090(18) 0.0111(18) 0.0108(18) -0.0016(14) -0.0014(14) 0.0015(14)
C1 0.012(2) 0.012(2) 0.012(2) -0.0029(17) -0.0020(16) 0.0024(17)
C2 0.018(2) 0.013(2) 0.015(2) -0.0009(18) -0.0054(18) 0.0068(18)
C3 0.020(2) 0.013(2) 0.010(2) -0.0001(17) -0.0057(18) 0.0020(19)
C4 0.016(2) 0.013(2) 0.011(2) -0.0029(17) -0.0017(17) 0.0009(18)
C5 0.0081(19) 0.010(2) 0.009(2) -0.0020(16) -0.0033(15) 0.0019(16)
C6 0.008(2) 0.011(2) 0.009(2) -0.0019(16) -0.0023(16) 0.0005(16)
C7 0.011(2) 0.013(2) 0.007(2) -0.0038(16) -0.0017(16) 0.0033(17)
C8 0.011(2) 0.008(2) 0.013(2) -0.0028(16) -0.0020(16) -0.0002(16)
C9 0.010(2) 0.010(2) 0.014(2) -0.0050(17) -0.0027(16) 0.0021(16)
C10 0.017(2) 0.014(2) 0.017(2) -0.0029(19) -0.0004(18) 0.0054(18)
C11 0.020(2) 0.016(2) 0.016(2) -0.0025(19) 0.0025(19) 0.0024(19)
C12 0.016(2) 0.017(2) 0.019(2) -0.0072(19) 0.0024(19) 0.0000(19)
C13 0.021(3) 0.018(3) 0.030(3) -0.006(2) 0.007(2) 0.004(2)
C14 0.028(3) 0.018(3) 0.026(3) -0.001(2) 0.000(2) 0.013(2)
C15 0.023(3) 0.018(3) 0.017(2) 0.001(2) 0.001(2) 0.009(2)
C16 0.009(2) 0.011(2) 0.014(2) -0.0041(17) -0.0025(16) 0.0019(16)
C17 0.011(2) 0.010(2) 0.011(2) -0.0005(16) -0.0031(16) 0.0021(16)
C18 0.010(2) 0.012(2) 0.011(2) -0.0018(17) -0.0046(16) 0.0033(17)
C19 0.013(2) 0.013(2) 0.015(2) -0.0010(18) -0.0040(17) 0.0037(18)
C20 0.019(2) 0.014(2) 0.014(2) 0.0010(18) -0.0034(18) 0.0044(19)
C21 0.019(2) 0.017(2) 0.011(2) 0.0042(18) 0.0001(18) 0.0012(19)
C22 0.012(2) 0.015(2) 0.013(2) 0.0002(18) 0.0001(17) 0.0012(17)
C23 0.008(2) 0.019(2) 0.012(2) -0.0028(18) -0.0036(16) 0.0029(17)
C24 0.007(2) 0.014(2) 0.008(2) -0.0031(16) -0.0033(16) 0.0013(16)

loop_
_atom_type_symbol
_atom_type_description
_atom_type_scat_dispersion_real
_atom_type_scat_dispersion_imag
_atom_type_scat_source
C C 0.0033 0.0016 'International Tables Vol C Tables 4.2.6.8 and 6.1.1.4'
H H 0.0000 0.0000 'International Tables Vol C Tables 4.2.6.8 and 6.1.1.4'
N N 0.0061 0.0033 'International Tables Vol C Tables 4.2.6.8 and 6.1.1.4'
O O 0.0106 0.0060 'International Tables Vol C Tables 4.2.6.8 and 6.1.1.4'
P P 0.1023 0.0942 'International Tables Vol C Tables 4.2.6.8 and 6.1.1.4'
V V 0.3005 0.5294 'International Tables Vol C Tables 4.2.6.8 and 6.1.1.4'
Cu Cu 0.3201 1.2651 'International Tables Vol C Tables 4.2.6.8 and 6.1.1.4'

loop_
_geom_angle_atom_site_label_1
_geom_angle_atom_site_label_2
_geom_angle_atom_site_label_3
_geom_angle
_geom_angle_site_symmetry_1
_geom_angle_site_symmetry_3
O4 Cu1 N2 156.33(16) . .
O4 Cu1 N3 96.28(15) . .
N2 Cu1 N3 79.95(16) . .
O4 Cu1 N1 99.17(15) . .
N2 Cu1 N1 79.46(16) . .
N3 Cu1 N1 157.74(16) . .
O4 Cu1 O3 102.18(14) . .
N2 Cu1 O3 101.49(15) . .
N3 Cu1 O3 98.42(14) . .
N1 Cu1 O3 93.89(14) . .
O7 V1 O8 108.9(2) . .
O7 V1 O1 109.3(2) . 1_455
O8 V1 O1 108.39(18) . 1_455
O7 V1 O6 110.05(19) . .
O8 V1 O6 114.00(19) . .
O1 V1 O6 106.17(17) 1_455 .
O3 P1 O1 110.8(2) . .
O3 P1 O2 111.16(19) . .
O1 P1 O2 109.2(2) . .
O3 P1 C24 110.6(2) . .
O1 P1 C24 106.7(2) . .
O2 P1 C24 108.3(2) . .
O5 P2 O4 113.5(2) . .
O5 P2 O6 110.3(2) . .
O4 P2 O6 108.39(19) . .
O5 P2 C23 109.9(2) . .
O4 P2 C23 108.6(2) . .
O6 P2 C23 105.9(2) . .
P1 O1 V1 148.9(2) . 1_655
P1 O3 Cu1 140.9(2) . .
P2 O4 Cu1 149.2(2) . .
P2 O6 V1 144.8(2) . .
C1 N1 C5 119.0(4) . .
C1 N1 Cu1 126.0(3) . .
C5 N1 Cu1 114.9(3) . .
C6 N2 C17 121.4(4) . .
C6 N2 Cu1 119.3(3) . .
C17 N2 Cu1 119.1(3) . .
C22 N3 C18 119.1(4) . .
C22 N3 Cu1 126.7(3) . .
C18 N3 Cu1 114.2(3) . .
N1 C1 C2 121.7(4) . .
C3 C2 C1 119.2(4) . .
C2 C3 C4 119.3(4) . .
C5 C4 C3 118.7(4) . .
N1 C5 C4 122.1(4) . .
N1 C5 C6 113.6(4) . .
C4 C5 C6 124.2(4) . .
N2 C6 C7 120.2(4) . .
N2 C6 C5 112.6(4) . .
C7 C6 C5 127.2(4) . .
C6 C7 C8 119.9(4) . .
C7 C8 C16 118.0(4) . .
C7 C8 C9 120.6(4) . .
C16 C8 C9 121.3(4) . .
C10 C9 C15 117.6(4) . .
C10 C9 C8 120.8(4) . .
C15 C9 C8 121.5(4) . .
C9 C10 C11 120.9(5) . .
C12 C11 C10 121.6(5) . .
C11 C12 C14 117.4(5) . .
C11 C12 C13 122.2(5) . .
C14 C12 C13 120.4(5) . .
C12 C14 C15 122.2(5) . .
C14 C15 C9 120.3(5) . .
C17 C16 C8 119.5(4) . .
N2 C17 C16 120.8(4) . .
N2 C17 C18 111.9(4) . .
C16 C17 C18 127.3(4) . .
N3 C18 C19 121.7(4) . .
N3 C18 C17 114.6(4) . .
C19 C18 C17 123.7(4) . .
C18 C19 C20 118.9(5) . .
C21 C20 C19 119.4(5) . .
C20 C21 C22 118.5(5) . .
N3 C22 C21 122.4(4) . .
C23 C23 P2 114.1(4) 2_666 .
C24 C24 P1 113.6(4) 2_766 .

loop_
_geom_bond_atom_site_label_1
_geom_bond_atom_site_label_2
_geom_bond_distance
_geom_bond_site_symmetry_2
Cu1 O4 1.911(3) .
Cu1 N2 1.943(4) .
Cu1 N3 2.029(4) .
Cu1 N1 2.031(4) .
Cu1 O3 2.135(3) .
V1 O7 1.619(5) .
V1 O8 1.658(4) .
V1 O1 1.810(4) 1_455
V1 O6 1.825(3) .
P1 O3 1.495(3) .
P1 O1 1.544(4) .
P1 O2 1.547(3) .
P1 C24 1.786(4) .
P2 O5 1.509(3) .
P2 O4 1.510(3) .
P2 O6 1.569(3) .
P2 C23 1.795(5) .
O1 V1 1.810(4) 1_655
N1 C1 1.336(6) .
N1 C5 1.358(6) .
N2 C6 1.340(6) .
N2 C17 1.347(6) .
N3 C22 1.324(6) .
N3 C18 1.355(6) .
C1 C2 1.391(7) .
C2 C3 1.378(7) .
C3 C4 1.392(7) .
C4 C5 1.377(6) .
C5 C6 1.481(6) .
C6 C7 1.395(6) .
C7 C8 1.398(6) .
C8 C16 1.407(6) .
C8 C9 1.482(6) .
C9 C10 1.393(7) .
C9 C15 1.398(7) .
C10 C11 1.395(7) .
C11 C12 1.380(7) .
C12 C14 1.383(8) .
C12 C13 1.510(7) .
C14 C15 1.390(7) .
C16 C17 1.382(6) .
C17 C18 1.488(6) .
C18 C19 1.372(6) .
C19 C20 1.389(7) .
C20 C21 1.376(7) .
C21 C22 1.388(7) .
C23 C23 1.538(9) 2_666
C24 C24 1.533(8) 2_766
